data_2222944
loop_
_publ_author_name
'Guo, Hong-Xu'
'Yao, Zhong-Liang'
'Weng, Wen'
'Li, Xi-Zhong'

_publ_section_title
(\m-4,4'-Bipyridine-\k^2^<i>N</i>:<i>N</i>')bis[triaqua(4,4'-bipyridine-\k<i>N</i>)(3-nitrophthalato-\k<i>O</i>^2^)cobalt(II)]
_journal_coeditor_code YA2101
_journal_issue 8
_journal_name_full 'Acta Crystallographica Section E'
_journal_page_first m992
_journal_page_last m993
_journal_paper_doi 10.1107/S160053680902875X
_journal_volume 65
_journal_year 2009
_chemical_formula_iupac '[Co2 (C8 H3 N O6)2 (C10 H8 N2)3 (H2 O)6]'
_chemical_formula_moiety 'C46 H42 Co2 N8 O18'
_chemical_formula_sum 'C46 H42 Co2 N8 O18'
_chemical_formula_weight 1112.74
_chemical_name_systematic
;
(\m-4,4'-Bipyridine-\k^2^<i>N</i>:<i>N</i>')bis[triaqua(4,4'-bipyridine-
\k<i>N</i>)(3-nitrophthalato-\k<i>O</i>^2^)cobalt(II)]
;
_space_group_IT_number 14
_symmetry_cell_setting monoclinic
_symmetry_space_group_name_Hall '-P 2ybc'
_symmetry_space_group_name_H-M 'P 1 21/c 1'
_atom_sites_solution_hydrogens geom
_atom_sites_solution_primary direct
_atom_sites_solution_secondary difmap
_audit_creation_method SHELXL-97
_cell_angle_alpha 90.00
_cell_angle_beta 103.92(3)
_cell_angle_gamma 90.00
_cell_formula_units_Z 2
_cell_length_a 15.672(3)
_cell_length_b 9.4283(19)
_cell_length_c 16.063(3)
_cell_measurement_reflns_used 21789
_cell_measurement_temperature 293(2)
_cell_measurement_theta_max 27.5
_cell_measurement_theta_min 3.0
_cell_volume 2303.8(8)
_computing_cell_refinement 'SAINT (Siemens, 1994)'
_computing_data_collection 'SMART (Siemens, 1994)'
_computing_data_reduction 'SAINT (Siemens, 1994)'
_computing_molecular_graphics 'SHELXTL (Sheldrick, 2008)'
_computing_publication_material 'SHELXTL (Sheldrick, 2008)'
_computing_structure_refinement 'SHELXTL (Sheldrick, 2008)'
_computing_structure_solution 'SHELXTL (Sheldrick, 2008)'
_diffrn_ambient_temperature 293(2)
_diffrn_detector_area_resol_mean no
_diffrn_measured_fraction_theta_full 0.99
_diffrn_measured_fraction_theta_max 0.99
_diffrn_measurement_device_type 'Siemens SMART CCD area-detector'
_diffrn_measurement_method \w
_diffrn_radiation_monochromator graphite
_diffrn_radiation_source 'fine-focus sealed tube'
_diffrn_radiation_type MoK\a
_diffrn_radiation_wavelength 0.71073
_diffrn_reflns_av_R_equivalents 0.079
_diffrn_reflns_av_sigmaI/netI 0.066
_diffrn_reflns_limit_h_max 20
_diffrn_reflns_limit_h_min -20
_diffrn_reflns_limit_k_max 12
_diffrn_reflns_limit_k_min -12
_diffrn_reflns_limit_l_max 19
_diffrn_reflns_limit_l_min -20
_diffrn_reflns_number 21789
_diffrn_reflns_theta_full 27.5
_diffrn_reflns_theta_max 27.5
_diffrn_reflns_theta_min 3.0
_diffrn_standards_decay_% 0
_diffrn_standards_interval_count 0
_diffrn_standards_number 0
_exptl_absorpt_coefficient_mu 0.81
_exptl_absorpt_correction_T_max 0.872
_exptl_absorpt_correction_T_min 0.765
_exptl_absorpt_correction_type multi-scan
_exptl_absorpt_process_details '(SADABS; Sheldrick, 1996)'
_exptl_crystal_colour pink
_exptl_crystal_density_diffrn 1.604
_exptl_crystal_density_method 'not measured'
_exptl_crystal_description prism
_exptl_crystal_F_000 1144
_exptl_crystal_size_max 0.21
_exptl_crystal_size_mid 0.15
_exptl_crystal_size_min 0.12
_refine_diff_density_max 0.38
_refine_diff_density_min -0.45
_refine_ls_extinction_method none
_refine_ls_goodness_of_fit_ref 1.01
_refine_ls_hydrogen_treatment mixed
_refine_ls_matrix_type full
_refine_ls_number_parameters 352
_refine_ls_number_reflns 5252
_refine_ls_number_restraints 9
_refine_ls_restrained_S_all 1.01
_refine_ls_R_factor_all 0.087
_refine_ls_R_factor_gt 0.051
_refine_ls_shift/su_max 0.001
_refine_ls_shift/su_mean 0.000
_refine_ls_structure_factor_coef Fsqd
_refine_ls_weighting_details 'calc w=1/[\s^2^(Fo^2^)+(0.075P)^2^] where P=(Fo^2^+2Fc^2^)/3'
_refine_ls_weighting_scheme calc
_refine_ls_wR_factor_gt 0.118
_refine_ls_wR_factor_ref 0.134
_reflns_number_gt 3669
_reflns_number_total 5252
_reflns_threshold_expression I>2\s(I)
_cod_data_source_file ya2101.cif
_cod_data_source_block I
_cod_depositor_comments
;
The following automatic conversions were performed:
'_symmetry_cell_setting' value 'Monoclinic' changed to 'monoclinic'
according to '/home/saulius/struct/CIF-dictionaries/cif_core.dic'
dictionary named 'cif_core.dic' version 2.4.1 from 2010-06-29.

Automatic conversion script
Id: cif_fix_enum 1527 2010-12-29 10:47:43Z saulius 

The following automatic conversions were performed:

'_symmetry_cell_setting' value 'Monoclinic' changed to 'monoclinic'
according to /home/saulius/struct/CIF-dictionaries/cif_core.dic
dictionary named 'cif_core.dic' version 2.4.1 from 2010-06-29.

Automatic conversion script
Id: cif_fix_values 1715 2011-07-08 13:25:40Z adriana 
;
_cod_original_sg_symbol_H-M 'P 21/c'
_cod_original_formula_sum 'C46 H42 Co2 N8 O18 '
_cod_database_code 2222944
_cod_database_fobs_code 2222944

loop_
_symmetry_equiv_pos_as_xyz
'x, y, z'
'-x, y+1/2, -z+1/2'
'-x, -y, -z'
'x, -y-1/2, z-1/2'

loop_
_atom_site_type_symbol
_atom_site_label
_atom_site_fract_x
_atom_site_fract_y
_atom_site_fract_z
_atom_site_U_iso_or_equiv
_atom_site_adp_type
_atom_site_calc_flag
_atom_site_refinement_flags
_atom_site_occupancy
_atom_site_disorder_assembly
_atom_site_disorder_group
Co Co1 0.32172(2) 0.70261(4) 0.20771(2) 0.02477(14) Uani d . 1 . .
N N1 0.17512(19) 0.4939(3) -0.07320(18) 0.0434(7) Uani d . 1 . .
N N2 0.24471(16) 0.8547(3) 0.12309(15) 0.0299(6) Uani d . 1 . .
N N3 -0.0484(2) 1.2759(4) -0.1856(2) 0.0507(8) Uani d . 1 . .
N N4 0.35953(16) 0.8342(3) 0.31977(14) 0.0288(6) Uani d . 1 . .
O O1 0.30328(14) 0.5593(2) 0.10689(12) 0.0303(5) Uani d . 1 . .
O O2 0.22712(15) 0.3866(2) 0.15197(13) 0.0398(6) Uani d . 1 . .
O O3 0.41953(15) 0.2894(2) 0.18540(13) 0.0378(6) Uani d . 1 . .
O O4 0.43538(15) 0.0753(2) 0.13428(14) 0.0395(6) Uani d . 1 . .
O O5 0.13514(18) 0.5266(3) -0.02137(16) 0.0565(7) Uani d . 1 . .
O O6 0.1662(2) 0.5543(4) -0.14226(19) 0.0909(12) Uani d . 1 . .
O O7 0.43623(14) 0.7886(2) 0.17266(13) 0.0308(5) Uani d D 1 . .
H H7A 0.4781(16) 0.782(3) 0.2166(14) 0.037 Uiso d D 1 . .
H H7B 0.4312(19) 0.8724(16) 0.1535(17) 0.037 Uiso d D 1 . .
O O8 0.21785(14) 0.6093(3) 0.25287(13) 0.0337(5) Uani d D 1 . .
H H8A 0.2092(19) 0.534(2) 0.2224(18) 0.040 Uiso d D 1 . .
H H8B 0.1712(13) 0.658(3) 0.243(2) 0.040 Uiso d D 1 . .
O O9 0.40189(14) 0.5401(2) 0.27330(13) 0.0331(5) Uani d D 1 . .
H H9B 0.4550(9) 0.560(3) 0.2970(18) 0.040 Uiso d D 1 . .
H H9C 0.4003(18) 0.469(2) 0.2406(17) 0.040 Uiso d D 1 . .
C C1 0.28309(19) 0.3469(3) 0.02915(18) 0.0272(6) Uani d . 1 . .
C C2 0.23784(19) 0.3751(3) -0.05515(18) 0.0312(7) Uani d . 1 . .
C C3 0.2485(2) 0.2972(4) -0.1248(2) 0.0386(8) Uani d . 1 . .
H H3A 0.2170 0.3202 -0.1800 0.046 Uiso calc R 1 . .
C C4 0.3062(2) 0.1854(4) -0.1112(2) 0.0420(8) Uani d . 1 . .
H H4A 0.3132 0.1298 -0.1570 0.050 Uiso calc R 1 . .
C C5 0.3537(2) 0.1565(3) -0.02903(19) 0.0359(7) Uani d . 1 . .
H H5A 0.3936 0.0817 -0.0203 0.043 Uiso calc R 1 . .
C C6 0.34391(19) 0.2355(3) 0.04132(18) 0.0283(7) Uani d . 1 . .
C C7 0.26975(19) 0.4381(3) 0.10318(17) 0.0273(6) Uani d . 1 . .
C C8 0.4034(2) 0.1983(3) 0.12786(19) 0.0290(6) Uani d . 1 . .
C C9 0.2360(2) 0.8381(4) 0.03926(19) 0.0380(8) Uani d . 1 . .
H H9A 0.2676 0.7659 0.0210 0.046 Uiso calc R 1 . .
C C10 0.1829(2) 0.9217(4) -0.02198(19) 0.0378(8) Uani d . 1 . .
H H10A 0.1795 0.9052 -0.0798 0.045 Uiso calc R 1 . .
C C11 0.1994(2) 0.9611(4) 0.1467(2) 0.0401(8) Uani d . 1 . .
H H11A 0.2049 0.9761 0.2050 0.048 Uiso calc R 1 . .
C C12 0.1452(2) 1.0492(4) 0.0896(2) 0.0400(8) Uani d . 1 . .
H H12A 0.1155 1.1221 0.1096 0.048 Uiso calc R 1 . .
C C13 0.0546(2) 1.0864(4) -0.1498(2) 0.0481(9) Uani d . 1 . .
H H13A 0.0827 1.0105 -0.1690 0.058 Uiso calc R 1 . .
C C14 -0.0048(3) 1.1679(5) -0.2077(2) 0.0558(11) Uani d . 1 . .
H H14A -0.0148 1.1454 -0.2656 0.067 Uiso calc R 1 . .
C C15 0.0285(2) 1.2325(4) -0.0402(2) 0.0442(9) Uani d . 1 . .
H H15A 0.0388 1.2599 0.0170 0.053 Uiso calc R 1 . .
C C16 -0.0308(3) 1.3064(4) -0.1027(3) 0.0531(10) Uani d . 1 . .
H H16A -0.0603 1.3824 -0.0855 0.064 Uiso calc R 1 . .
C C17 0.13452(19) 1.0300(3) 0.00195(19) 0.0300(7) Uani d . 1 . .
C C18 0.07229(19) 1.1180(4) -0.06323(19) 0.0320(7) Uani d . 1 . .
C C19 0.3917(2) 0.9648(3) 0.31517(18) 0.0331(7) Uani d . 1 . .
H H19A 0.3766 1.0121 0.2629 0.040 Uiso calc R 1 . .
C C20 0.4460(2) 1.0327(3) 0.38372(18) 0.0310(7) Uani d . 1 . .
H H20A 0.4674 1.1229 0.3769 0.037 Uiso calc R 1 . .
C C21 0.46875(18) 0.9661(3) 0.46269(17) 0.0261(6) Uani d . 1 . .
C C22 0.4311(2) 0.8345(3) 0.46904(18) 0.0336(7) Uani d . 1 . .
H H22A 0.4417 0.7880 0.5216 0.040 Uiso calc R 1 . .
C C23 0.3779(2) 0.7729(4) 0.39713(18) 0.0340(7) Uani d . 1 . .
H H23A 0.3536 0.6845 0.4027 0.041 Uiso calc R 1 . .

loop_
_atom_site_aniso_label
_atom_site_aniso_U_11
_atom_site_aniso_U_22
_atom_site_aniso_U_33
_atom_site_aniso_U_12
_atom_site_aniso_U_13
_atom_site_aniso_U_23
Co1 0.0295(2) 0.0217(2) 0.0215(2) -0.00056(17) 0.00289(16) -0.00077(15)
N1 0.0390(16) 0.0472(19) 0.0376(15) 0.0047(14) -0.0032(14) 0.0032(14)
N2 0.0317(13) 0.0290(15) 0.0277(12) 0.0015(11) 0.0045(11) 0.0015(11)
N3 0.0410(17) 0.055(2) 0.0513(18) 0.0092(15) 0.0009(15) 0.0066(15)
N4 0.0353(14) 0.0283(15) 0.0223(11) -0.0019(11) 0.0062(11) -0.0032(10)
O1 0.0412(12) 0.0224(12) 0.0254(10) -0.0036(9) 0.0044(9) -0.0011(8)
O2 0.0486(14) 0.0332(14) 0.0409(12) -0.0088(11) 0.0170(11) -0.0025(10)
O3 0.0447(13) 0.0299(13) 0.0323(11) 0.0056(10) -0.0036(10) -0.0036(9)
O4 0.0456(13) 0.0205(12) 0.0458(13) 0.0039(10) -0.0020(10) 0.0026(9)
O5 0.0578(16) 0.0590(19) 0.0494(15) 0.0215(14) 0.0065(13) -0.0057(13)
O6 0.103(3) 0.112(3) 0.0584(18) 0.053(2) 0.0208(17) 0.0473(19)
O7 0.0360(12) 0.0228(12) 0.0312(11) -0.0017(9) 0.0032(9) 0.0009(9)
O8 0.0325(11) 0.0340(13) 0.0335(11) 0.0033(10) 0.0060(10) 0.0027(9)
O9 0.0364(12) 0.0256(12) 0.0321(11) 0.0023(9) -0.0017(10) -0.0028(9)
C1 0.0291(15) 0.0228(16) 0.0275(14) -0.0066(12) 0.0026(12) -0.0011(12)
C2 0.0311(16) 0.0282(18) 0.0309(15) -0.0014(13) 0.0008(13) 0.0008(13)
C3 0.0413(18) 0.045(2) 0.0258(15) -0.0057(16) 0.0006(14) -0.0006(14)
C4 0.051(2) 0.045(2) 0.0306(16) -0.0083(17) 0.0111(15) -0.0097(15)
C5 0.0416(18) 0.0237(17) 0.0419(18) -0.0010(14) 0.0091(15) -0.0062(14)
C6 0.0312(16) 0.0218(16) 0.0310(15) -0.0052(12) 0.0054(13) 0.0008(12)
C7 0.0299(15) 0.0229(16) 0.0248(14) 0.0017(12) -0.0020(12) -0.0007(11)
C8 0.0307(15) 0.0221(16) 0.0320(15) -0.0039(13) 0.0034(13) 0.0023(13)
C9 0.052(2) 0.0327(19) 0.0304(16) 0.0115(15) 0.0128(15) 0.0041(14)
C10 0.0468(19) 0.041(2) 0.0246(15) 0.0107(16) 0.0062(14) 0.0040(14)
C11 0.0445(19) 0.042(2) 0.0309(16) 0.0059(16) 0.0044(15) -0.0068(15)
C12 0.0460(19) 0.037(2) 0.0340(16) 0.0140(16) 0.0048(15) -0.0081(14)
C13 0.044(2) 0.054(2) 0.0421(19) 0.0178(17) 0.0011(16) -0.0041(17)
C14 0.049(2) 0.073(3) 0.0392(19) 0.020(2) -0.0007(18) -0.0034(19)
C15 0.048(2) 0.042(2) 0.0410(19) 0.0125(17) 0.0076(16) 0.0008(16)
C16 0.056(2) 0.042(2) 0.060(2) 0.0207(18) 0.012(2) 0.0046(18)
C17 0.0271(15) 0.0279(17) 0.0345(16) 0.0007(13) 0.0062(13) 0.0043(13)
C18 0.0262(15) 0.0337(18) 0.0348(16) 0.0024(13) 0.0050(13) 0.0026(13)
C19 0.0444(18) 0.0284(18) 0.0246(14) -0.0008(14) 0.0046(13) -0.0019(12)
C20 0.0388(17) 0.0259(17) 0.0275(14) -0.0041(13) 0.0061(13) -0.0022(12)
C21 0.0292(14) 0.0260(16) 0.0232(13) -0.0017(12) 0.0064(12) -0.0039(12)
C22 0.0441(18) 0.0344(19) 0.0216(14) -0.0050(14) 0.0065(13) 0.0015(13)
C23 0.0416(18) 0.0325(19) 0.0275(15) -0.0122(14) 0.0077(14) -0.0028(13)

loop_
_atom_type_symbol
_atom_type_description
_atom_type_scat_dispersion_real
_atom_type_scat_dispersion_imag
_atom_type_scat_source
C C 0.0033 0.0016 'International Tables Vol C Tables 4.2.6.8 and 6.1.1.4'
H H 0.0000 0.0000 'International Tables Vol C Tables 4.2.6.8 and 6.1.1.4'
Co Co 0.3494 0.9721 'International Tables Vol C Tables 4.2.6.8 and 6.1.1.4'
N N 0.0061 0.0033 'International Tables Vol C Tables 4.2.6.8 and 6.1.1.4'
O O 0.0106 0.0060 'International Tables Vol C Tables 4.2.6.8 and 6.1.1.4'

loop_
_geom_angle_atom_site_label_1
_geom_angle_atom_site_label_2
_geom_angle_atom_site_label_3
_geom_angle_site_symmetry_1
_geom_angle_site_symmetry_3
_geom_angle
_geom_angle_publ_flag
O1 Co1 O9 . . 82.56(8) ?
O1 Co1 O8 . . 91.30(9) ?
O9 Co1 O8 . . 86.66(9) ?
O1 Co1 N2 . . 89.37(9) ?
O9 Co1 N2 . . 170.96(9) ?
O8 Co1 N2 . . 97.64(9) ?
O1 Co1 N4 . . 171.19(9) ?
O9 Co1 N4 . . 89.42(9) ?
O8 Co1 N4 . . 91.87(9) ?
N2 Co1 N4 . . 98.34(10) ?
O1 Co1 O7 . . 90.54(8) ?
O9 Co1 O7 . . 88.29(9) ?
O8 Co1 O7 . . 174.37(8) ?
N2 Co1 O7 . . 87.70(9) ?
N4 Co1 O7 . . 85.57(9) ?
O5 N1 O6 . . 123.1(3) ?
O5 N1 C2 . . 119.7(3) ?
O6 N1 C2 . . 117.2(3) ?
C9 N2 C11 . . 116.3(3) ?
C9 N2 Co1 . . 118.0(2) ?
C11 N2 Co1 . . 125.5(2) ?
C14 N3 C16 . . 116.1(3) ?
C23 N4 C19 . . 116.7(3) ?
C23 N4 Co1 . . 118.9(2) ?
C19 N4 Co1 . . 121.1(2) ?
C7 O1 Co1 . . 127.50(19) ?
Co1 O7 H7A . . 106(2) ?
Co1 O7 H7B . . 116(2) ?
H7A O7 H7B . . 110.9(16) ?
Co1 O8 H8A . . 100(2) ?
Co1 O8 H8B . . 114(2) ?
H8A O8 H8B . . 109.6(16) ?
Co1 O9 H9B . . 118(2) ?
Co1 O9 H9C . . 110(2) ?
H9B O9 H9C . . 109.4(16) ?
C2 C1 C6 . . 116.7(3) ?
C2 C1 C7 . . 121.2(3) ?
C6 C1 C7 . . 122.1(2) ?
C3 C2 C1 . . 123.5(3) ?
C3 C2 N1 . . 116.7(3) ?
C1 C2 N1 . . 119.7(3) ?
C4 C3 C2 . . 118.9(3) ?
C4 C3 H3A . . 120.6 ?
C2 C3 H3A . . 120.6 ?
C3 C4 C5 . . 119.2(3) ?
C3 C4 H4A . . 120.4 ?
C5 C4 H4A . . 120.4 ?
C4 C5 C6 . . 122.1(3) ?
C4 C5 H5A . . 118.9 ?
C6 C5 H5A . . 118.9 ?
C5 C6 C1 . . 119.5(3) ?
C5 C6 C8 . . 117.2(3) ?
C1 C6 C8 . . 123.3(3) ?
O2 C7 O1 . . 127.5(3) ?
O2 C7 C1 . . 117.9(3) ?
O1 C7 C1 . . 114.7(3) ?
O3 C8 O4 . . 124.8(3) ?
O3 C8 C6 . . 119.5(3) ?
O4 C8 C6 . . 115.7(3) ?
N2 C9 C10 . . 123.7(3) ?
N2 C9 H9A . . 118.2 ?
C10 C9 H9A . . 118.2 ?
C9 C10 C17 . . 120.3(3) ?
C9 C10 H10A . . 119.9 ?
C17 C10 H10A . . 119.9 ?
N2 C11 C12 . . 123.4(3) ?
N2 C11 H11A . . 118.3 ?
C12 C11 H11A . . 118.3 ?
C11 C12 C17 . . 120.3(3) ?
C11 C12 H12A . . 119.9 ?
C17 C12 H12A . . 119.9 ?
C14 C13 C18 . . 119.8(3) ?
C14 C13 H13A . . 120.1 ?
C18 C13 H13A . . 120.1 ?
N3 C14 C13 . . 123.8(3) ?
N3 C14 H14A . . 118.1 ?
C13 C14 H14A . . 118.1 ?
C18 C15 C16 . . 119.5(3) ?
C18 C15 H15A . . 120.3 ?
C16 C15 H15A . . 120.3 ?
N3 C16 C15 . . 124.2(4) ?
N3 C16 H16A . . 117.9 ?
C15 C16 H16A . . 117.9 ?
C10 C17 C12 . . 116.0(3) ?
C10 C17 C18 . . 121.6(3) ?
C12 C17 C18 . . 122.4(3) ?
C15 C18 C13 . . 116.5(3) ?
C15 C18 C17 . . 121.9(3) ?
C13 C18 C17 . . 121.5(3) ?
N4 C19 C20 . . 123.5(3) ?
N4 C19 H19A . . 118.2 ?
C20 C19 H19A . . 118.2 ?
C19 C20 C21 . . 119.7(3) ?
C19 C20 H20A . . 120.1 ?
C21 C20 H20A . . 120.1 ?
C20 C21 C22 . . 116.9(3) ?
C20 C21 C21 . 3_676 121.0(3) ?
C22 C21 C21 . 3_676 122.0(3) ?
C23 C22 C21 . . 119.8(3) ?
C23 C22 H22A . . 120.1 ?
C21 C22 H22A . . 120.1 ?
N4 C23 C22 . . 123.2(3) ?
N4 C23 H23A . . 118.4 ?
C22 C23 H23A . . 118.4 ?

loop_
_geom_bond_atom_site_label_1
_geom_bond_atom_site_label_2
_geom_bond_site_symmetry_2
_geom_bond_distance
_geom_bond_publ_flag
Co1 O1 . 2.075(2) ?
Co1 O9 . 2.097(2) ?
Co1 O8 . 2.126(2) ?
Co1 N2 . 2.138(2) ?
Co1 N4 . 2.149(2) ?
Co1 O7 . 2.164(2) ?
N1 O5 . 1.197(4) ?
N1 O6 . 1.225(4) ?
N1 C2 . 1.472(4) ?
N2 C9 . 1.330(4) ?
N2 C11 . 1.336(4) ?
N3 C14 . 1.322(5) ?
N3 C16 . 1.325(5) ?
N4 C23 . 1.337(4) ?
N4 C19 . 1.339(4) ?
O1 C7 . 1.253(4) ?
O2 C7 . 1.244(4) ?
O3 C8 . 1.242(4) ?
O4 C8 . 1.257(4) ?
O7 H7A . 0.842(10) ?
O7 H7B . 0.845(10) ?
O8 H8A . 0.854(10) ?
O8 H8B . 0.847(10) ?
O9 H9B . 0.849(10) ?
O9 H9C . 0.849(10) ?
C1 C2 . 1.395(4) ?
C1 C6 . 1.401(4) ?
C1 C7 . 1.522(4) ?
C2 C3 . 1.382(4) ?
C3 C4 . 1.372(5) ?
C3 H3A . 0.9300 ?
C4 C5 . 1.378(4) ?
C4 H4A . 0.9300 ?
C5 C6 . 1.393(4) ?
C5 H5A . 0.9300 ?
C6 C8 . 1.517(4) ?
C9 C10 . 1.374(4) ?
C9 H9A . 0.9300 ?
C10 C17 . 1.380(4) ?
C10 H10A . 0.9300 ?
C11 C12 . 1.370(4) ?
C11 H11A . 0.9300 ?
C12 C17 . 1.388(4) ?
C12 H12A . 0.9300 ?
C13 C14 . 1.380(5) ?
C13 C18 . 1.384(4) ?
C13 H13A . 0.9300 ?
C14 H14A . 0.9300 ?
C15 C18 . 1.376(5) ?
C15 C16 . 1.382(5) ?
C15 H15A . 0.9300 ?
C16 H16A . 0.9300 ?
C17 C18 . 1.498(4) ?
C19 C20 . 1.377(4) ?
C19 H19A . 0.9300 ?
C20 C21 . 1.383(4) ?
C20 H20A . 0.9300 ?
C21 C22 . 1.388(4) ?
C21 C21 3_676 1.497(5) ?
C22 C23 . 1.380(4) ?
C22 H22A . 0.9300 ?
C23 H23A . 0.9300 ?

loop_
_geom_hbond_atom_site_label_D
_geom_hbond_atom_site_label_H
_geom_hbond_atom_site_label_A
_geom_hbond_site_symmetry_A
_geom_hbond_distance_DH
_geom_hbond_distance_HA
_geom_hbond_distance_DA
_geom_hbond_angle_DHA
O7 H7A O3 2_655 0.842(10) 1.960(11) 2.798(3) 173(3)
O7 H7B O4 1_565 0.845(10) 1.942(12) 2.772(3) 167(3)
O8 H8A O2 . 0.854(10) 1.855(13) 2.677(3) 161(3)
O8 H8B N3 3_575 0.847(10) 2.021(15) 2.830(4) 159(3)
O9 H9B O4 2_655 0.849(10) 1.810(13) 2.645(3) 167(3)
O9 H9C O3 . 0.849(10) 1.968(13) 2.801(3) 167(3)

loop_
_geom_torsion_atom_site_label_1
_geom_torsion_atom_site_label_2
_geom_torsion_atom_site_label_3
_geom_torsion_atom_site_label_4
_geom_torsion_site_symmetry_1
_geom_torsion_site_symmetry_2
_geom_torsion_site_symmetry_3
_geom_torsion_site_symmetry_4
_geom_torsion
_geom_torsion_publ_flag
O1 Co1 N2 C9 . . . . -21.2(2) ?
O8 Co1 N2 C9 . . . . -112.4(2) ?
N4 Co1 N2 C9 . . . . 154.5(2) ?
O7 Co1 N2 C9 . . . . 69.3(2) ?
O1 Co1 N2 C11 . . . . 154.2(3) ?
O8 Co1 N2 C11 . . . . 63.0(3) ?
N4 Co1 N2 C11 . . . . -30.1(3) ?
O7 Co1 N2 C11 . . . . -115.2(3) ?
O9 Co1 N4 C23 . . . . -31.5(2) ?
O8 Co1 N4 C23 . . . . 55.1(2) ?
N2 Co1 N4 C23 . . . . 153.1(2) ?
O7 Co1 N4 C23 . . . . -119.9(2) ?
O9 Co1 N4 C19 . . . . 127.1(2) ?
O8 Co1 N4 C19 . . . . -146.3(2) ?
N2 Co1 N4 C19 . . . . -48.3(3) ?
O7 Co1 N4 C19 . . . . 38.7(2) ?
O9 Co1 O1 C7 . . . . 62.0(2) ?
O8 Co1 O1 C7 . . . . -24.5(2) ?
N2 Co1 O1 C7 . . . . -122.1(2) ?
O7 Co1 O1 C7 . . . . 150.2(2) ?
C6 C1 C2 C3 . . . . 1.9(5) ?
C7 C1 C2 C3 . . . . 179.0(3) ?
C6 C1 C2 N1 . . . . -177.9(3) ?
C7 C1 C2 N1 . . . . -0.8(4) ?
O5 N1 C2 C3 . . . . 148.7(3) ?
O6 N1 C2 C3 . . . . -30.8(5) ?
O5 N1 C2 C1 . . . . -31.5(5) ?
O6 N1 C2 C1 . . . . 149.0(3) ?
C1 C2 C3 C4 . . . . 0.2(5) ?
N1 C2 C3 C4 . . . . -180.0(3) ?
C2 C3 C4 C5 . . . . -1.8(5) ?
C3 C4 C5 C6 . . . . 1.3(5) ?
C4 C5 C6 C1 . . . . 0.9(5) ?
C4 C5 C6 C8 . . . . -176.8(3) ?
C2 C1 C6 C5 . . . . -2.4(4) ?
C7 C1 C6 C5 . . . . -179.5(3) ?
C2 C1 C6 C8 . . . . 175.2(3) ?
C7 C1 C6 C8 . . . . -1.9(5) ?
Co1 O1 C7 O2 . . . . 13.2(4) ?
Co1 O1 C7 C1 . . . . -167.53(18) ?
C2 C1 C7 O2 . . . . 106.9(3) ?
C6 C1 C7 O2 . . . . -76.2(4) ?
C2 C1 C7 O1 . . . . -72.5(4) ?
C6 C1 C7 O1 . . . . 104.5(3) ?
C5 C6 C8 O3 . . . . 155.8(3) ?
C1 C6 C8 O3 . . . . -21.8(5) ?
C5 C6 C8 O4 . . . . -21.9(4) ?
C1 C6 C8 O4 . . . . 160.4(3) ?
C11 N2 C9 C10 . . . . -1.1(5) ?
Co1 N2 C9 C10 . . . . 174.7(3) ?
N2 C9 C10 C17 . . . . -0.1(5) ?
C9 N2 C11 C12 . . . . 0.9(5) ?
Co1 N2 C11 C12 . . . . -174.5(3) ?
N2 C11 C12 C17 . . . . 0.5(6) ?
C16 N3 C14 C13 . . . . 1.5(7) ?
C18 C13 C14 N3 . . . . -1.1(7) ?
C14 N3 C16 C15 . . . . -0.5(6) ?
C18 C15 C16 N3 . . . . -1.0(6) ?
C9 C10 C17 C12 . . . . 1.5(5) ?
C9 C10 C17 C18 . . . . -176.6(3) ?
C11 C12 C17 C10 . . . . -1.7(5) ?
C11 C12 C17 C18 . . . . 176.5(3) ?
C16 C15 C18 C13 . . . . 1.4(5) ?
C16 C15 C18 C17 . . . . -177.4(3) ?
C14 C13 C18 C15 . . . . -0.5(6) ?
C14 C13 C18 C17 . . . . 178.4(4) ?
C10 C17 C18 C15 . . . . -175.3(3) ?
C12 C17 C18 C15 . . . . 6.7(5) ?
C10 C17 C18 C13 . . . . 5.9(5) ?
C12 C17 C18 C13 . . . . -172.1(3) ?
C23 N4 C19 C20 . . . . 4.3(5) ?
Co1 N4 C19 C20 . . . . -154.8(3) ?
N4 C19 C20 C21 . . . . -1.0(5) ?
C19 C20 C21 C22 . . . . -3.0(5) ?
C19 C20 C21 C21 . . . 3_676 176.9(3) ?
C20 C21 C22 C23 . . . . 3.6(5) ?
C21 C21 C22 C23 3_676 . . . -176.3(3) ?
C19 N4 C23 C22 . . . . -3.6(5) ?
Co1 N4 C23 C22 . . . . 156.0(3) ?
C21 C22 C23 N4 . . . . -0.3(5) ?
